data_2211922
loop_
_publ_author_name
'Yun Ling'
'Hong-Yan Gao'
'Lei Zhang'

_publ_section_title
;
 [Bis(triazol-1-yl)acetato]nickel(II) monohydrate
;
_journal_coeditor_code RN2016
_journal_issue 1
_journal_name_full 'Acta Crystallographica Section E'
_journal_page_first m193
_journal_page_last m195
_journal_paper_doi 10.1107/S1600536806052858
_journal_volume 63
_journal_year 2007
_chemical_formula_iupac '[Ni (C6 H3 N6 O2)2], H2 O'
_chemical_formula_moiety 'C12 H10 N12 Ni O4, H2 O1'
_chemical_formula_sum 'C12 H12 N12 Ni O5'
_chemical_formula_weight 463.05
_chemical_name_systematic
;
bis[bis(triazol-1-yl)acetato]nickel(II) monohydrate
;
_space_group_IT_number 154
_symmetry_cell_setting trigonal
_symmetry_space_group_name_Hall 'P 32 2"'
_symmetry_space_group_name_H-M 'P 32 2 1'
_atom_sites_solution_hydrogens geom
_atom_sites_solution_primary direct
_atom_sites_solution_secondary difmap
_audit_creation_method SHELXL-97
_cell_angle_alpha 90.00
_cell_angle_beta 90.00
_cell_angle_gamma 120.00
_cell_formula_units_Z 3
_cell_length_a 12.406(3)
_cell_length_b 12.406(3)
_cell_length_c 12.211(7)
_cell_measurement_reflns_used 3213
_cell_measurement_temperature 293(2)
_cell_measurement_theta_max 24.27
_cell_measurement_theta_min 2.53
_cell_volume 1627.6(11)
_computing_cell_refinement SMART
_computing_data_collection 'SMART (Bruker, 2005)'
_computing_data_reduction 'SAINT (Bruker, 2005)'
_computing_molecular_graphics 'SHELXTL (Bruker, 2005)'
_computing_publication_material SHELXTL
_computing_structure_refinement 'SHELXL97 (Sheldrick, 1997)'
_computing_structure_solution 'SHELXS97 (Sheldrick, 1997)'
_diffrn_ambient_temperature 293(2)
_diffrn_measured_fraction_theta_full 0.999
_diffrn_measured_fraction_theta_max 0.999
_diffrn_measurement_device_type 'Bruker APEX-II CCD area-detector'
_diffrn_measurement_method '\f and \w'
_diffrn_radiation_monochromator graphite
_diffrn_radiation_source 'fine-focus sealed tube'
_diffrn_radiation_type MoK\a
_diffrn_radiation_wavelength 0.71073
_diffrn_reflns_av_R_equivalents 0.0253
_diffrn_reflns_av_sigmaI/netI 0.0284
_diffrn_reflns_limit_h_max 14
_diffrn_reflns_limit_h_min -14
_diffrn_reflns_limit_k_max 9
_diffrn_reflns_limit_k_min -14
_diffrn_reflns_limit_l_max 14
_diffrn_reflns_limit_l_min -14
_diffrn_reflns_number 8800
_diffrn_reflns_theta_full 25.02
_diffrn_reflns_theta_max 25.02
_diffrn_reflns_theta_min 1.90
_diffrn_standards_interval_count 0
_diffrn_standards_interval_time 0
_diffrn_standards_number 0
_exptl_absorpt_coefficient_mu 0.943
_exptl_absorpt_correction_T_max 1.000000
_exptl_absorpt_correction_T_min 0.859460
_exptl_absorpt_correction_type multi-scan
_exptl_absorpt_process_details '(SADABS; Sheldrick, 1996)'
_exptl_crystal_colour green
_exptl_crystal_density_diffrn 1.417
_exptl_crystal_density_method 'not measured'
_exptl_crystal_description Block
_exptl_crystal_F_000 708
_exptl_crystal_size_max 0.20
_exptl_crystal_size_mid 0.14
_exptl_crystal_size_min 0.12
_refine_diff_density_max 1.045
_refine_diff_density_min -0.523
_refine_ls_abs_structure_details 'Flack (1983)'
_refine_ls_abs_structure_Flack 0.01(3)
_refine_ls_extinction_method none
_refine_ls_goodness_of_fit_ref 1.116
_refine_ls_hydrogen_treatment constr
_refine_ls_matrix_type full
_refine_ls_number_parameters 147
_refine_ls_number_reflns 1928
_refine_ls_number_restraints 12
_refine_ls_restrained_S_all 1.127
_refine_ls_R_factor_all 0.0532
_refine_ls_R_factor_gt 0.0499
_refine_ls_shift/su_max 0.000
_refine_ls_shift/su_mean 0.000
_refine_ls_structure_factor_coef Fsqd
_refine_ls_weighting_details 'calc w=1/[\s^2^(Fo^2^)+(0.1281P)^2^] where P=(Fo^2^+2Fc^2^)/3'
_refine_ls_weighting_scheme calc
_refine_ls_wR_factor_gt 0.1568
_refine_ls_wR_factor_ref 0.1600
_reflns_number_gt 1792
_reflns_number_total 1928
_reflns_threshold_expression I>2\s(I)
_cod_data_source_file rn2016.cif
_cod_data_source_block I
_cod_depositor_comments
;
The following automatic conversions were performed:
'_symmetry_cell_setting' value 'Trigonal' changed to 'trigonal' according
to '/home/saulius/struct/CIF-dictionaries/cif_core.dic' dictionary named
'cif_core.dic' version 2.4.1 from 2010-06-29.

Automatic conversion script
Id: cif_fix_enum 1527 2010-12-29 10:47:43Z saulius 

The following automatic conversions were performed:

'_symmetry_cell_setting' value 'Trigonal' changed to 'trigonal'
according to /home/saulius/struct/CIF-dictionaries/cif_core.dic
dictionary named 'cif_core.dic' version 2.4.1 from 2010-06-29.

Automatic conversion script
Id: cif_fix_values 1715 2011-07-08 13:25:40Z adriana 
;
_cod_original_cell_volume 1627.5(11)
_cod_original_sg_symbol_H-M 'P 32 21'
_cod_database_code 2211922
_cod_database_fobs_code 2211922

loop_
_symmetry_equiv_pos_as_xyz
'x, y, z'
'-y, x-y, z+2/3'
'-x+y, -x, z+1/3'
'y, x, -z'
'x-y, -y, -z+1/3'
'-x, -x+y, -z+2/3'

loop_
_atom_site_type_symbol
_atom_site_label
_atom_site_fract_x
_atom_site_fract_y
_atom_site_fract_z
_atom_site_U_iso_or_equiv
_atom_site_adp_type
_atom_site_calc_flag
_atom_site_refinement_flags
_atom_site_occupancy
_atom_site_disorder_assembly
_atom_site_disorder_group
Ni Ni1 0.38247(6) 0.0000 0.1667 0.0309(3) Uani d S 1 . .
O O1 0.5732(4) 0.1363(4) 0.1964(3) 0.0553(11) Uani d . 1 . .
O O2 0.7078(3) 0.2987(4) 0.2972(4) 0.0575(10) Uani d . 1 . .
N N1 0.3692(4) -0.0298(3) 0.3278(3) 0.0410(10) Uani d . 1 . .
N N2 0.4299(4) 0.0693(3) 0.3962(3) 0.0404(9) Uani d . 1 . .
N N3 0.3599(6) -0.0960(5) 0.4990(5) 0.0726(16) Uani d . 1 . .
N N4 0.3531(5) 0.1565(5) 0.2000(4) 0.0595(13) Uani d . 1 . .
N N5 0.4092(4) 0.2206(4) 0.2930(3) 0.0443(10) Uani d . 1 . .
N N6 0.2965(7) 0.2988(8) 0.2347(7) 0.112(3) Uani d . 1 . .
C C1 0.3274(5) -0.1291(5) 0.3911(4) 0.0464(12) Uani d . 1 . .
H H1 0.2821 -0.2107 0.3662 0.037(13) Uiso calc R 1 . .
C C2 0.4278(6) 0.0335(5) 0.5001(4) 0.0523(14) Uani d . 1 . .
H H2 0.4643 0.0847 0.5605 0.045(14) Uiso calc R 1 . .
C C3 0.4953(4) 0.1964(4) 0.3509(4) 0.0355(10) Uani d . 1 . .
H H3 0.5307 0.2556 0.4117 0.026(10) Uiso calc R 1 . .
C C4 0.6040(5) 0.2130(4) 0.2747(4) 0.0393(11) Uani d . 1 . .
C C5 0.3780(6) 0.3072(6) 0.3151(6) 0.0602(15) Uani d . 1 . .
H H5 0.4060 0.3624 0.3738 0.12(3) Uiso calc R 1 . .
C C6 0.2866(8) 0.2028(8) 0.1654(7) 0.082(2) Uani d . 1 . .
H H6 0.2380 0.1763 0.1024 0.13(3) Uiso calc R 1 . .
O O3 0.0000 0.086(3) 0.3333 0.186(10) Uani d SPU 0.50 A 1
O O3' 0.0000 -0.022(2) 0.3333 0.162(9) Uani d SPU 0.50 B 2

loop_
_atom_site_aniso_label
_atom_site_aniso_U_11
_atom_site_aniso_U_22
_atom_site_aniso_U_33
_atom_site_aniso_U_12
_atom_site_aniso_U_13
_atom_site_aniso_U_23
Ni1 0.0364(4) 0.0301(4) 0.0241(4) 0.0151(2) -0.00220(16) -0.0044(3)
O1 0.071(3) 0.048(2) 0.040(2) 0.0235(19) 0.0151(18) -0.0096(16)
O2 0.038(2) 0.061(2) 0.066(3) 0.0190(19) 0.0044(17) -0.0105(19)
N1 0.044(2) 0.0336(19) 0.036(2) 0.0125(18) 0.0025(16) -0.0034(15)
N2 0.045(2) 0.0354(19) 0.031(2) 0.0130(18) 0.0057(17) -0.0019(16)
N3 0.079(4) 0.059(3) 0.062(3) 0.021(3) 0.006(3) 0.013(3)
N4 0.059(3) 0.064(3) 0.044(2) 0.022(2) -0.018(2) -0.012(2)
N5 0.048(2) 0.038(2) 0.042(2) 0.0173(19) -0.0028(19) -0.0058(17)
N6 0.089(5) 0.106(6) 0.136(7) 0.045(5) -0.025(5) 0.019(6)
C1 0.049(3) 0.038(3) 0.043(3) 0.016(2) 0.006(2) 0.002(2)
C2 0.061(3) 0.055(3) 0.028(3) 0.019(3) 0.001(2) -0.001(2)
C3 0.039(2) 0.032(2) 0.030(2) 0.014(2) -0.0021(19) -0.0043(18)
C4 0.047(3) 0.035(2) 0.036(2) 0.021(2) 0.005(2) 0.0042(19)
C5 0.053(3) 0.048(3) 0.082(4) 0.027(3) -0.014(3) -0.012(3)
C6 0.076(5) 0.083(5) 0.079(5) 0.033(4) -0.035(4) -0.003(4)
O3 0.164(12) 0.192(13) 0.194(13) 0.082(6) 0.054(9) 0.027(4)
O3' 0.172(11) 0.154(11) 0.165(12) 0.086(6) 0.021(8) 0.010(4)

loop_
_atom_type_symbol
_atom_type_description
_atom_type_scat_dispersion_real
_atom_type_scat_dispersion_imag
_atom_type_scat_source
C C 0.0033 0.0016 'International Tables Vol C Tables 4.2.6.8 and 6.1.1.4'
H H 0.0000 0.0000 'International Tables Vol C Tables 4.2.6.8 and 6.1.1.4'
N N 0.0061 0.0033 'International Tables Vol C Tables 4.2.6.8 and 6.1.1.4'
O O 0.0106 0.0060 'International Tables Vol C Tables 4.2.6.8 and 6.1.1.4'
Ni Ni 0.3393 1.1124 'International Tables Vol C Tables 4.2.6.8 and 6.1.1.4'

loop_
_geom_angle_atom_site_label_1
_geom_angle_atom_site_label_2
_geom_angle_atom_site_label_3
_geom_angle_site_symmetry_1
_geom_angle_site_symmetry_3
_geom_angle
_geom_angle_publ_flag
N1 Ni1 N1 . 5 178.9(3) yes
N1 Ni1 O1 . . 86.31(15) yes
N1 Ni1 O1 5 . 92.89(15) yes
N1 Ni1 O1 . 5 92.89(15) ?
N1 Ni1 O1 5 5 86.31(15) ?
O1 Ni1 O1 . 5 89.5(2) yes
N1 Ni1 N4 . 5 93.79(18) yes
N1 Ni1 N4 5 5 86.90(18) yes
O1 Ni1 N4 . 5 172.44(18) yes
O1 Ni1 N4 5 5 82.90(17) ?
N1 Ni1 N4 . . 86.90(18) ?
N1 Ni1 N4 5 . 93.79(18) ?
O1 Ni1 N4 . . 82.90(17) yes
O1 Ni1 N4 5 . 172.44(18) ?
N4 Ni1 N4 5 . 104.7(3) yes
C4 O1 Ni1 . . 121.4(3) ?
C1 N1 N2 . . 105.3(4) ?
C1 N1 Ni1 . . 135.1(3) ?
N2 N1 Ni1 . . 118.8(3) ?
C2 N2 N1 . . 111.8(4) ?
C2 N2 C3 . . 128.2(4) ?
N1 N2 C3 . . 119.7(4) ?
C1 N3 C2 . . 105.7(5) ?
C6 N4 N5 . . 105.5(6) ?
C6 N4 Ni1 . . 139.7(5) ?
N5 N4 Ni1 . . 114.3(3) ?
C5 N5 N4 . . 111.7(5) ?
C5 N5 C3 . . 127.8(4) ?
N4 N5 C3 . . 120.4(4) ?
C5 N6 C6 . . 104.0(8) ?
N1 C1 N3 . . 111.2(4) ?
N1 C1 H1 . . 124.4 ?
N3 C1 H1 . . 124.4 ?
N2 C2 N3 . . 105.9(5) ?
N2 C2 H2 . . 127.1 ?
N3 C2 H2 . . 127.1 ?
N5 C3 N2 . . 109.9(4) ?
N5 C3 C4 . . 111.3(4) ?
N2 C3 C4 . . 109.9(4) ?
N5 C3 H3 . . 108.6 ?
N2 C3 H3 . . 108.6 ?
C4 C3 H3 . . 108.6 ?
O2 C4 O1 . . 127.9(5) ?
O2 C4 C3 . . 116.3(4) ?
O1 C4 C3 . . 115.7(4) ?
N5 C5 N6 . . 106.9(7) ?
N5 C5 H5 . . 126.5 ?
N6 C5 H5 . . 126.5 ?
N4 C6 N6 . . 111.9(6) ?
N4 C6 H6 . . 124.0 ?
N6 C6 H6 . . 124.0 ?

loop_
_geom_bond_atom_site_label_1
_geom_bond_atom_site_label_2
_geom_bond_site_symmetry_2
_geom_bond_distance
_geom_bond_publ_flag
Ni1 N1 . 1.993(4) yes
Ni1 N1 5 1.993(4) ?
Ni1 O1 . 2.142(5) yes
Ni1 O1 5 2.142(4) ?
Ni1 N4 5 2.185(6) ?
Ni1 N4 . 2.185(6) yes
O1 C4 . 1.266(6) ?
O2 C4 . 1.223(6) ?
N1 C1 . 1.322(6) ?
N1 N2 . 1.361(6) ?
N2 C2 . 1.340(6) ?
N2 C3 . 1.474(6) ?
N3 C1 . 1.379(8) ?
N3 C2 . 1.392(8) ?
N4 C6 . 1.289(9) ?
N4 N5 . 1.362(6) ?
N5 C5 . 1.338(8) ?
N5 C3 . 1.433(7) ?
N6 C5 . 1.376(9) ?
N6 C6 . 1.416(12) ?
C1 H1 . 0.9300 ?
C2 H2 . 0.9300 ?
C3 C4 . 1.565(7) ?
C3 H3 . 0.9800 ?
C5 H5 . 0.9300 ?
C6 H6 . 0.9300 ?

loop_
_geom_hbond_atom_site_label_D
_geom_hbond_atom_site_label_H
_geom_hbond_atom_site_label_A
_geom_hbond_site_symmetry_A
_geom_hbond_distance_DH
_geom_hbond_distance_HA
_geom_hbond_distance_DA
_geom_hbond_angle_DHA
C1 H1 O2 6_655 0.93 2.53 3.29 139.3
C2 H2 O2 3_665 0.93 2.41 3.23 147.9
C3 H3 O1 3_665 0.98 2.43 3.35 157.1
C5 H5 O1 3_665 0.93 2.55 3.31 138.7
C5 H5 O1 6_665 0.93 2.65 3.48 148.3

loop_
_geom_torsion_atom_site_label_1
_geom_torsion_atom_site_label_2
_geom_torsion_atom_site_label_3
_geom_torsion_atom_site_label_4
_geom_torsion_site_symmetry_1
_geom_torsion
N1 Ni1 O1 C4 . -44.6(4)
N1 Ni1 O1 C4 5 136.2(4)
O1 Ni1 O1 C4 5 -137.5(5)
N4 Ni1 O1 C4 5 -135.6(12)
N4 Ni1 O1 C4 . 42.8(4)
N1 Ni1 N1 C1 5 -84.5(5)
O1 Ni1 N1 C1 . -129.2(5)
O1 Ni1 N1 C1 5 -39.9(6)
N4 Ni1 N1 C1 5 43.2(6)
N4 Ni1 N1 C1 . 147.7(5)
N1 Ni1 N1 N2 5 83.7(4)
O1 Ni1 N1 N2 . 39.0(4)
O1 Ni1 N1 N2 5 128.3(4)
N4 Ni1 N1 N2 5 -148.6(4)
N4 Ni1 N1 N2 . -44.1(4)
C1 N1 N2 C2 . 0.7(6)
Ni1 N1 N2 C2 . -170.7(4)
C1 N1 N2 C3 . 176.2(4)
Ni1 N1 N2 C3 . 4.9(6)
N1 Ni1 N4 C6 . -132.4(9)
N1 Ni1 N4 C6 5 48.5(9)
O1 Ni1 N4 C6 . 140.9(9)
O1 Ni1 N4 C6 5 139.0(12)
N4 Ni1 N4 C6 5 -39.3(8)
N1 Ni1 N4 N5 . 37.5(4)
N1 Ni1 N4 N5 5 -141.6(4)
O1 Ni1 N4 N5 . -49.1(4)
O1 Ni1 N4 N5 5 -51.0(15)
N4 Ni1 N4 N5 5 130.6(5)
C6 N4 N5 C5 . -0.5(8)
Ni1 N4 N5 C5 . -173.7(4)
C6 N4 N5 C3 . -177.2(6)
Ni1 N4 N5 C3 . 9.5(6)
N2 N1 C1 N3 . 0.1(6)
Ni1 N1 C1 N3 . 169.4(4)
C2 N3 C1 N1 . -0.8(7)
N1 N2 C2 N3 . -1.2(7)
C3 N2 C2 N3 . -176.2(5)
C1 N3 C2 N2 . 1.2(7)
C5 N5 C3 N2 . 118.0(6)
N4 N5 C3 N2 . -65.9(6)
C5 N5 C3 C4 . -120.0(6)
N4 N5 C3 C4 . 56.1(6)
C2 N2 C3 N5 . -125.9(5)
N1 N2 C3 N5 . 59.4(5)
C2 N2 C3 C4 . 111.2(6)
N1 N2 C3 C4 . -63.5(5)
Ni1 O1 C4 O2 . -176.0(4)
Ni1 O1 C4 C3 . 3.2(6)
N5 C3 C4 O2 . 114.0(5)
N2 C3 C4 O2 . -124.1(5)
N5 C3 C4 O1 . -65.4(5)
N2 C3 C4 O1 . 56.6(6)
N4 N5 C5 N6 . 0.9(7)
C3 N5 C5 N6 . 177.4(5)
C6 N6 C5 N5 . -1.0(8)
N5 N4 C6 N6 . -0.2(9)
Ni1 N4 C6 N6 . 170.3(6)
C5 N6 C6 N4 . 0.7(9)
